data_6000134
loop_
_publ_author_name
'Chen, Z.'
'Wang, R.-J.'

_publ_section_title
;
 Crystal structures and semiconductor properties of alkaline metal
 selenides MHgSbSe~3~ (M = K, Rb, Cs)
;
_journal_issue 3
_journal_name_full 'Acta Chimica Sinica'
_journal_page_first 326
_journal_page_last 331
_journal_volume 58
_journal_year 2000
_chemical_formula_sum 'Hg K Sb Se3'
_space_group_IT_number 62
_space_group_name_Hall '-P 2ac 2n'
_space_group_name_H-M_alt 'P n m a'
_cell_angle_alpha 90.000
_cell_angle_beta 90.000
_cell_angle_gamma 90.000
_cell_formula_units_Z 8
_cell_length_a 19.4820
_cell_length_b 8.5230
_cell_length_c 9.8300
_cell_volume 1632.22
_refine_ls_R_factor_all 0.077
_refine_ls_structure_factor_coef Fsqd
_refine_ls_wR_factor_all 0.118
_cod_duplicate_entry 1520940
_cod_database_code 6000134

loop_
_symmetry_equiv_pos_as_xyz
x,y,z
-x+1/2,-y,z+1/2
x+1/2,-y+1/2,-z+1/2
-x,y+1/2,-z
-x,-y,-z
x-1/2,y,-z-1/2
-x-1/2,y-1/2,z-1/2
x,-y-1/2,z

loop_
_atom_site_label
_atom_site_type_symbol
_atom_site_fract_x
_atom_site_fract_y
_atom_site_fract_z
_atom_site_U_iso_or_equiv
Hg(1) Hg 0.35051(4) 0.49691(12) 0.44455(7) 0.0324(2)
Sb(1) Sb 0.5073(1) 0.25 0.4565(2) 0.0266(5)
Sb(2) Sb 0.2460(1) 0.25 0.6747(2) 0.0268(5)
Se(1) Se 0.3976(2) 0.25 0.3015(3) 0.0258(8)
Se(2) Se 0.3735(2) 0.75 0.2858(3) 0.0258(8)
Se(3) Se 0.2211(1) 0.4814(3) 0.5162(2) 0.0292(5)
Se(4) Se 0.4288(1) 0.5218(3) 0.6628(2) 0.0326(6)
K(1) K 0.2102(4) 0.25 0.2395(6) 0.037(2)
K(2A) K 0.5 0 0 0.22(2)
K(2B) K 0.434(3) 0.25 0.947(6) 0.22(2)
K(2C) K 0.501(4) 0.25 -0.013(6) 0.22(2)
